data_2002233
loop_
_publ_author_name
'Arpe, R'
'Mueller-Buschbaum, Hk'

_publ_section_title
;
Isolierte quadratisch planare (Cu O4)6- -Polyeder in Cu Bi2 O4, ein
neuer Bautyp zur Formel (Me3+)2 M2+ O4
;
_journal_name_full
;
Zeitschrift fuer Anorganische und Allgemeine Chemie
;
_journal_page_first 1
_journal_page_last 6
_journal_paper_doi 10.1002/zaac.19764260102
_journal_volume 426
_journal_year 1976
_chemical_formula_structural 'Cu Bi2 O4'
_chemical_formula_sum 'Bi2 Cu O4'
_chemical_name_systematic 'Copper tetraoxodibismuthate(III)'
_space_group_IT_number 79
_symmetry_cell_setting tetragonal
_symmetry_Int_Tables_number 79
_symmetry_space_group_name_Hall 'I 4'
_symmetry_space_group_name_H-M 'I 4'
_cell_angle_alpha 90
_cell_angle_beta 90
_cell_angle_gamma 90
_cell_formula_units_Z 4
_cell_length_a 8.484
_cell_length_b 8.484
_cell_length_c 5.813
_cell_volume 418.4
_refine_ls_R_factor_all 0.094
_cod_database_code 2002233

loop_
_symmetry_equiv_pos_as_xyz
x,y,z
-x,-y,z
-y,x,z
y,-x,z
1/2+x,1/2+y,1/2+z
1/2-x,1/2-y,1/2+z
1/2-y,1/2+x,1/2+z
1/2+y,1/2-x,1/2+z

loop_
_atom_site_label
_atom_site_type_symbol
_atom_site_symmetry_multiplicity
_atom_site_Wyckoff_symbol
_atom_site_fract_x
_atom_site_fract_y
_atom_site_fract_z
_atom_site_occupancy
_atom_site_attached_hydrogens
_atom_site_calc_flag
Cu1 Cu2+ 2 a 0. 0. 0.1763 1. 0 d
Cu2 Cu2+ 2 a 0.5 0.5 0.171 1. 0 d
Bi1 Bi3+ 8 c 0.1683 0.3316(1) 0. 1. 0 d
O1 O2- 8 c 0.098(6) 0.203 0.654(5) 1. 0 d
O2 O2- 8 c 0.202(1) 0.101(8) 0.161(6) 1. 0 d

loop_
_atom_type_symbol
_atom_type_oxidation_number
Cu2+ 2.000
Bi3+ 3.000
O2- -2.000
